data_4502073
loop_
_publ_author_name
'Mouchaham, Georges'
'Roques, Nans'
'Imaz, Inhar'
'Duhayon, Carine'
'Sutter, Jean-Pascal'

_publ_section_title
;
 Driving the Assembling of Zirconium Tetraoxalate Metallotectons and
 Benzimidazolium Cations: From Three Dimensional Hydrogen-Bonded Compact
 Architectures to Open-Frameworks
;
_journal_issue 11
_journal_name_full 'Crystal Growth &amp; Design'
_journal_page_first 4906
_journal_paper_doi 10.1021/cg1009785
_journal_volume 10
_journal_year 2010
_chemical_formula_moiety 'C36 H30 N8 O17 Zr'
_chemical_formula_sum 'C36 H30 N8 O17 Zr'
_chemical_formula_weight 937.90
_chemical_name_systematic
; 
 ? 
;
_space_group_IT_number 2
_symmetry_cell_setting triclinic
_symmetry_space_group_name_Hall '-P 1'
_symmetry_space_group_name_H-M 'P -1'
_atom_sites_solution_hydrogens geom
_atom_sites_solution_primary direct
_atom_sites_solution_secondary difmap
_audit_creation_method SHELXL-97
_cell_angle_alpha 89.75(3)
_cell_angle_beta 82.11(3)
_cell_angle_gamma 76.05(3)
_cell_formula_units_Z 2
_cell_length_a 8.175(2)
_cell_length_b 13.300(3)
_cell_length_c 17.954(3)
_cell_measurement_temperature 293(2)
_cell_volume 1875.7(8)
_computing_structure_refinement 'SHELXL-97 (Sheldrick, 1997)'
_computing_structure_solution 'SHELXS-97 (Sheldrick, 1990)'
_diffrn_ambient_temperature 293(2)
_diffrn_measured_fraction_theta_full 0.906
_diffrn_measured_fraction_theta_max 0.906
_diffrn_measurement_device_type ADSCq210rCCD-HUBER
_diffrn_measurement_method 'f\ scans'
_diffrn_radiation_monochromator synchrotron
_diffrn_radiation_source synchrotron
_diffrn_radiation_type synchrotron
_diffrn_radiation_wavelength 0.751
_diffrn_reflns_av_R_equivalents 0.013
_diffrn_reflns_av_sigmaI/netI 0.0988
_diffrn_reflns_limit_h_max 10
_diffrn_reflns_limit_h_min 0
_diffrn_reflns_limit_k_max 16
_diffrn_reflns_limit_k_min -15
_diffrn_reflns_limit_l_max 22
_diffrn_reflns_limit_l_min -22
_diffrn_reflns_number 6963
_diffrn_reflns_theta_full 26.37
_diffrn_reflns_theta_max 26.37
_diffrn_reflns_theta_min 2.68
_exptl_absorpt_coefficient_mu 0.385
_exptl_absorpt_correction_type empirical
_exptl_absorpt_process_details scalepack
_exptl_crystal_colour colorless
_exptl_crystal_density_diffrn 1.661
_exptl_crystal_density_method 'not measured'
_exptl_crystal_description prisme
_exptl_crystal_F_000 956.0
_exptl_crystal_size_max 0.17
_exptl_crystal_size_mid 0.13
_exptl_crystal_size_min 0.08
_refine_diff_density_max 1.092
_refine_diff_density_min -1.600
_refine_diff_density_rms 0.116
_refine_ls_extinction_method none
_refine_ls_goodness_of_fit_ref 1.046
_refine_ls_hydrogen_treatment mixed
_refine_ls_matrix_type full
_refine_ls_number_parameters 615
_refine_ls_number_reflns 6963
_refine_ls_number_restraints 1
_refine_ls_restrained_S_all 1.046
_refine_ls_R_factor_all 0.0556
_refine_ls_R_factor_gt 0.0548
_refine_ls_shift/su_max 0.000
_refine_ls_shift/su_mean 0.000
_refine_ls_structure_factor_coef Fsqd
_refine_ls_weighting_details 'calc w=1/[\s^2^(Fo^2^)+(0.0813P)^2^+2.0738P] where P=(Fo^2^+2Fc^2^)/3'
_refine_ls_weighting_scheme calc
_refine_ls_wR_factor_gt 0.1585
_refine_ls_wR_factor_ref 0.1599
_reflns_number_gt 6722
_reflns_number_total 6963
_reflns_threshold_expression >2sigma(I)
_cod_data_source_file cg1009785_si_002.cif
_cod_data_source_block Compound_1
_cod_depositor_comments
;
The following automatic conversions were performed:

'_symmetry_cell_setting' value 'Triclinic' changed to 'triclinic'
according to /home/saulius/struct/CIF-dictionaries/cif_core.dic
dictionary named 'cif_core.dic' version 2.4.2 from 2011-04-26.

Automatic conversion script
Id: cif_fix_values 1715 2011-07-08 13:25:40Z adriana 
;
_cod_original_cell_volume 1875.7(7)
_cod_original_sg_symbol_H-M P-1
_cod_database_code 4502073

loop_
_symmetry_equiv_pos_as_xyz
'x, y, z'
'-x, -y, -z'

loop_
_atom_site_label
_atom_site_type_symbol
_atom_site_fract_x
_atom_site_fract_y
_atom_site_fract_z
_atom_site_U_iso_or_equiv
_atom_site_adp_type
_atom_site_occupancy
_atom_site_symmetry_multiplicity
_atom_site_calc_flag
_atom_site_refinement_flags
Zr1 Zr 0.54173(3) 0.272217(17) 0.721560(11) 0.01181(13) Uani 1 1 d .
O12 O 0.4083(3) -0.01962(17) 0.73210(12) 0.0235(5) Uani 1 1 d .
O2 O 0.3855(2) 0.31538(16) 0.83380(10) 0.0202(4) Uani 1 1 d .
O8 O 0.6730(3) 0.56062(18) 0.70735(13) 0.0280(5) Uani 1 1 d .
O5 O 0.5934(2) 0.41817(16) 0.74856(10) 0.0214(4) Uani 1 1 d .
O15 O 1.0824(3) 0.16202(19) 0.69370(12) 0.0290(5) Uani 1 1 d .
O10 O 0.4756(3) 0.12714(16) 0.76321(11) 0.0208(4) Uani 1 1 d .
O13 O 0.8113(2) 0.21441(17) 0.67384(11) 0.0232(4) Uani 1 1 d .
O4 O 0.1356(2) 0.39826(17) 0.89692(11) 0.0235(4) Uani 1 1 d .
O14 O 0.6974(2) 0.22008(16) 0.81206(10) 0.0203(4) Uani 1 1 d .
O11 O 0.4408(3) 0.04217(17) 0.58480(11) 0.0227(4) Uani 1 1 d .
O9 O 0.5196(3) 0.17939(16) 0.62618(10) 0.0210(4) Uani 1 1 d .
O6 O 0.5729(3) 0.35859(16) 0.61596(11) 0.0220(4) Uani 1 1 d .
O16 O 0.9504(3) 0.14873(19) 0.84687(12) 0.0286(5) Uani 1 1 d .
O1 O 0.2809(2) 0.34215(16) 0.70622(10) 0.0211(4) Uani 1 1 d .
N1 N 0.1641(3) 0.2390(2) 0.55496(14) 0.0250(5) Uani 1 1 d D
N3 N 0.3381(3) 0.7565(2) 0.52342(13) 0.0219(5) Uani 1 1 d .
C16 C 0.2006(4) 0.4337(3) 1.09143(17) 0.0245(6) Uani 1 1 d .
N7 N 0.2819(3) 0.4059(2) 1.02271(14) 0.0227(5) Uani 1 1 d .
N2 N 0.2429(3) 0.3325(2) 0.46448(16) 0.0285(6) Uani 1 1 d .
N6 N 0.6126(3) 0.1036(2) 1.03819(15) 0.0233(5) Uani 1 1 d .
N4 N 0.3357(3) 0.8571(2) 0.61931(14) 0.0202(5) Uani 1 1 d .
C31 C 0.2638(3) 0.7773(2) 0.64749(15) 0.0189(6) Uani 1 1 d .
O7 O 0.6555(4) 0.49345(19) 0.56271(12) 0.0360(6) Uani 1 1 d .
N5 N 0.5047(3) 0.1439(2) 0.93512(15) 0.0273(6) Uani 1 1 d D
C30 C 0.3782(4) 0.8418(2) 0.54521(16) 0.0215(6) Uani 1 1 d .
C18 C 0.4563(3) 0.3857(2) 1.02523(16) 0.0197(6) Uani 1 1 d .
C7 C 0.9287(3) 0.1864(2) 0.71492(16) 0.0205(6) Uani 1 1 d .
N8 N 0.3114(3) 0.4303(2) 1.13920(14) 0.0260(6) Uani 1 1 d .
C6 C 0.4465(3) 0.0633(2) 0.71712(15) 0.0187(6) Uani 1 1 d .
C3 C 0.6316(4) 0.4803(2) 0.69739(16) 0.0200(6) Uani 1 1 d .
C35 C 0.1291(4) 0.6711(3) 0.72715(17) 0.0277(7) Uani 1 1 d .
H35 H 0.0828 0.6551 0.7747 0.033 Uiso 1 1 calc R
C8 C 0.8584(3) 0.1839(2) 0.79916(15) 0.0201(6) Uani 1 1 d .
C10 C 0.4383(3) 0.1160(2) 1.05603(16) 0.0222(6) Uani 1 1 d .
C36 C 0.1965(4) 0.7571(2) 0.71971(16) 0.0235(6) Uani 1 1 d .
H36 H 0.1967 0.7993 0.7609 0.028 Uiso 1 1 calc R
C11 C 0.3693(4) 0.1419(2) 0.98994(17) 0.0216(6) Uani 1 1 d .
C9 C 0.6466(4) 0.1212(2) 0.96653(17) 0.0248(6) Uani 1 1 d .
C1 C 0.1612(3) 0.3758(2) 0.76154(16) 0.0208(6) Uani 1 1 d .
C17 C 0.4731(4) 0.4007(2) 1.09966(17) 0.0228(6) Uani 1 1 d .
C24 C 0.1625(3) 0.1862(2) 0.48877(16) 0.0234(6) Uani 1 1 d .
C25 C 0.2140(4) 0.2462(2) 0.43033(17) 0.0244(6) Uani 1 1 d .
C34 C 0.1283(4) 0.6074(3) 0.66557(19) 0.0299(7) Uani 1 1 d .
H34 H 0.0802 0.5509 0.6730 0.036 Uiso 1 1 calc R
C2 C 0.2295(3) 0.3630(2) 0.83862(15) 0.0178(5) Uani 1 1 d .
C29 C 0.1248(4) 0.0922(3) 0.47564(19) 0.0297(7) Uani 1 1 d .
H29 H 0.0919 0.0526 0.5151 0.036 Uiso 1 1 calc R
C22 C 0.6331(4) 0.3903(3) 1.12265(18) 0.0272(7) Uani 1 1 d .
H22 H 0.6455 0.4015 1.1724 0.033 Uiso 1 1 calc R
C33 C 0.1977(4) 0.6268(2) 0.59357(18) 0.0257(6) Uani 1 1 d .
H33 H 0.1994 0.5841 0.5524 0.031 Uiso 1 1 calc R
C19 C 0.5958(4) 0.3600(2) 0.96891(17) 0.0239(6) Uani 1 1 d .
H19 H 0.5834 0.3511 0.9188 0.029 Uiso 1 1 calc R
C20 C 0.7537(4) 0.3483(3) 0.99182(19) 0.0291(7) Uani 1 1 d .
H20 H 0.8510 0.3307 0.9563 0.035 Uiso 1 1 calc R
C23 C 0.2145(4) 0.3249(3) 0.53792(19) 0.0285(7) Uani 1 1 d .
C5 C 0.4693(3) 0.0951(2) 0.63460(15) 0.0194(6) Uani 1 1 d .
C12 C 0.1956(4) 0.1580(2) 0.98696(19) 0.0276(7) Uani 1 1 d .
H12 H 0.1491 0.1766 0.9430 0.033 Uiso 1 1 calc R
C13 C 0.0966(4) 0.1445(3) 1.0532(2) 0.0310(7) Uani 1 1 d .
H13 H -0.0196 0.1525 1.0535 0.037 Uiso 1 1 calc R
C14 C 0.1655(4) 0.1194(3) 1.11987(19) 0.0335(8) Uani 1 1 d .
H14 H 0.0938 0.1116 1.1633 0.040 Uiso 1 1 calc R
C32 C 0.2645(3) 0.7135(2) 0.58643(15) 0.0200(6) Uani 1 1 d .
C4 C 0.6204(4) 0.4430(2) 0.61747(16) 0.0223(6) Uani 1 1 d .
C21 C 0.7703(4) 0.3626(3) 1.0673(2) 0.0328(8) Uani 1 1 d .
H21 H 0.8790 0.3528 1.0806 0.039 Uiso 1 1 calc R
C26 C 0.2280(4) 0.2138(3) 0.35608(18) 0.0292(7) Uani 1 1 d .
H26 H 0.2626 0.2529 0.3167 0.035 Uiso 1 1 calc R
C27 C 0.1886(4) 0.1213(3) 0.34306(18) 0.0344(8) Uani 1 1 d .
H27 H 0.1955 0.0982 0.2936 0.041 Uiso 1 1 calc R
C28 C 0.1381(4) 0.0600(3) 0.40205(19) 0.0325(7) Uani 1 1 d .
H28 H 0.1136 -0.0026 0.3910 0.039 Uiso 1 1 calc R
C15 C 0.3369(4) 0.1058(3) 1.12292(18) 0.0319(7) Uani 1 1 d .
H15 H 0.3824 0.0905 1.1675 0.038 Uiso 1 1 calc R
O3 O 0.0120(3) 0.4155(2) 0.75843(13) 0.0313(5) Uani 1 1 d .
O17 O 0.1925(3) -0.03582(19) 0.85453(12) 0.0277(5) Uani 1 1 d D
H7N H 0.235(5) 0.406(3) 0.983(2) 0.032(10) Uiso 1 1 d .
H16 H 0.077(4) 0.455(2) 1.1024(18) 0.014(7) Uiso 1 1 d .
H9 H 0.760(5) 0.112(3) 0.938(2) 0.036(10) Uiso 1 1 d .
H30 H 0.430(4) 0.882(3) 0.513(2) 0.024(9) Uiso 1 1 d .
H2N H 0.281(6) 0.381(4) 0.435(3) 0.052(13) Uiso 1 1 d .
H6N H 0.690(5) 0.085(4) 1.069(3) 0.042(11) Uiso 1 1 d .
H3N H 0.357(6) 0.726(4) 0.474(3) 0.051(13) Uiso 1 1 d .
H23 H 0.225(6) 0.370(4) 0.580(3) 0.049(13) Uiso 1 1 d .
H1N H 0.128(6) 0.218(4) 0.6000(17) 0.072(16) Uiso 1 1 d D
H8N H 0.284(5) 0.449(4) 1.190(3) 0.050(13) Uiso 1 1 d .
H17A H 0.113(4) 0.024(2) 0.860(2) 0.044(12) Uiso 1 1 d D
H5N H 0.494(7) 0.144(5) 0.8867(13) 0.077(17) Uiso 1 1 d D
H17B H 0.271(5) -0.026(4) 0.8131(18) 0.058(14) Uiso 1 1 d D
H4N H 0.362(5) 0.911(4) 0.644(3) 0.047(13) Uiso 1 1 d .

loop_
_atom_site_aniso_label
_atom_site_aniso_U_11
_atom_site_aniso_U_22
_atom_site_aniso_U_33
_atom_site_aniso_U_23
_atom_site_aniso_U_13
_atom_site_aniso_U_12
Zr1 0.01629(18) 0.01823(19) 0.00121(18) 0.00097(12) 0.00031(11) -0.00567(12)
O12 0.0311(10) 0.0248(11) 0.0157(10) 0.0048(9) 0.0000(8) -0.0107(8)
O2 0.0198(9) 0.0311(11) 0.0076(9) 0.0022(8) 0.0002(7) -0.0036(8)
O8 0.0389(12) 0.0289(12) 0.0192(11) 0.0008(10) -0.0029(9) -0.0148(10)
O5 0.0287(10) 0.0275(11) 0.0090(9) 0.0001(8) 0.0003(7) -0.0104(8)
O15 0.0226(10) 0.0429(13) 0.0188(11) 0.0025(10) 0.0031(8) -0.0060(9)
O10 0.0316(10) 0.0254(11) 0.0072(9) 0.0016(8) -0.0014(7) -0.0110(8)
O13 0.0201(9) 0.0366(12) 0.0120(9) -0.0013(9) 0.0027(7) -0.0078(8)
O4 0.0205(9) 0.0341(12) 0.0138(9) -0.0046(9) -0.0008(7) -0.0035(8)
O14 0.0180(9) 0.0323(11) 0.0091(9) 0.0023(8) -0.0021(7) -0.0030(8)
O11 0.0347(11) 0.0259(11) 0.0121(10) 0.0013(9) -0.0030(8) -0.0163(9)
O9 0.0316(10) 0.0263(10) 0.0081(9) 0.0030(8) -0.0002(7) -0.0145(8)
O6 0.0342(11) 0.0260(11) 0.0081(9) 0.0045(8) -0.0014(7) -0.0128(8)
O16 0.0236(10) 0.0425(13) 0.0168(10) 0.0046(9) -0.0036(8) -0.0024(9)
O1 0.0240(10) 0.0297(11) 0.0102(9) 0.0013(8) -0.0030(7) -0.0075(8)
N1 0.0275(12) 0.0320(14) 0.0161(12) 0.0027(11) -0.0032(10) -0.0084(10)
N3 0.0285(12) 0.0287(13) 0.0095(11) 0.0008(10) 0.0006(9) -0.0107(10)
C16 0.0250(14) 0.0308(16) 0.0189(14) -0.0065(12) -0.0026(11) -0.0092(12)
N7 0.0234(12) 0.0287(13) 0.0157(12) -0.0037(10) -0.0056(9) -0.0039(10)
N2 0.0337(13) 0.0277(14) 0.0268(14) 0.0061(12) -0.0059(11) -0.0120(11)
N6 0.0227(12) 0.0275(13) 0.0199(12) 0.0065(11) -0.0014(9) -0.0077(10)
N4 0.0233(11) 0.0271(13) 0.0121(11) 0.0003(10) 0.0001(9) -0.0112(10)
C31 0.0207(12) 0.0238(14) 0.0122(12) 0.0031(11) -0.0023(10) -0.0056(10)
O7 0.0692(17) 0.0342(13) 0.0114(10) 0.0029(10) -0.0013(10) -0.0280(12)
N5 0.0321(13) 0.0317(14) 0.0189(12) 0.0113(11) -0.0026(10) -0.0101(11)
C30 0.0255(13) 0.0284(15) 0.0117(13) 0.0026(12) -0.0004(10) -0.0101(11)
C18 0.0232(13) 0.0199(13) 0.0158(13) -0.0039(11) -0.0050(10) -0.0035(10)
C7 0.0206(13) 0.0264(14) 0.0145(13) -0.0022(11) 0.0011(10) -0.0076(10)
N8 0.0291(13) 0.0353(15) 0.0149(12) -0.0052(11) -0.0018(10) -0.0110(11)
C6 0.0212(12) 0.0241(14) 0.0108(13) 0.0025(11) -0.0006(10) -0.0062(10)
C3 0.0253(13) 0.0228(14) 0.0124(13) -0.0028(11) 0.0000(10) -0.0081(11)
C35 0.0308(15) 0.0375(17) 0.0156(13) 0.0137(13) -0.0039(11) -0.0096(12)
C8 0.0194(12) 0.0254(14) 0.0143(13) -0.0008(11) -0.0014(10) -0.0041(10)
C10 0.0238(13) 0.0242(14) 0.0187(14) 0.0032(12) -0.0039(11) -0.0055(11)
C36 0.0277(13) 0.0330(16) 0.0097(12) 0.0019(11) -0.0022(10) -0.0073(12)
C11 0.0288(14) 0.0181(13) 0.0200(14) 0.0032(11) -0.0040(11) -0.0096(11)
C9 0.0290(14) 0.0253(15) 0.0203(14) 0.0064(12) 0.0015(11) -0.0099(11)
C1 0.0227(13) 0.0255(14) 0.0144(13) 0.0060(11) -0.0037(10) -0.0060(11)
C17 0.0270(14) 0.0260(15) 0.0160(13) -0.0018(12) -0.0059(11) -0.0060(11)
C24 0.0226(13) 0.0306(15) 0.0175(13) 0.0051(12) -0.0027(10) -0.0073(11)
C25 0.0223(13) 0.0291(15) 0.0226(14) 0.0078(13) -0.0041(11) -0.0073(11)
C34 0.0359(16) 0.0271(15) 0.0289(17) 0.0114(14) -0.0047(13) -0.0119(13)
C2 0.0190(12) 0.0219(13) 0.0128(12) 0.0001(11) -0.0013(10) -0.0061(10)
C29 0.0335(16) 0.0325(17) 0.0262(16) 0.0100(14) -0.0027(12) -0.0153(13)
C22 0.0316(15) 0.0299(16) 0.0235(15) -0.0046(13) -0.0148(12) -0.0079(12)
C33 0.0339(15) 0.0228(14) 0.0206(15) -0.0012(12) -0.0023(12) -0.0080(12)
C19 0.0287(14) 0.0232(14) 0.0187(14) -0.0083(12) -0.0008(11) -0.0054(11)
C20 0.0235(14) 0.0297(16) 0.0323(17) -0.0078(14) -0.0004(12) -0.0049(12)
C23 0.0294(15) 0.0320(17) 0.0249(16) 0.0046(14) -0.0048(12) -0.0088(12)
C5 0.0233(13) 0.0219(13) 0.0129(13) 0.0026(11) 0.0004(10) -0.0071(10)
C12 0.0311(15) 0.0227(15) 0.0320(17) 0.0079(13) -0.0138(12) -0.0072(12)
C13 0.0229(14) 0.0340(17) 0.0356(18) 0.0046(14) -0.0058(12) -0.0052(12)
C14 0.0279(15) 0.048(2) 0.0217(16) -0.0013(15) 0.0051(12) -0.0088(14)
C32 0.0246(13) 0.0243(14) 0.0098(12) 0.0012(11) 0.0008(10) -0.0052(11)
C4 0.0317(14) 0.0235(14) 0.0130(13) 0.0018(11) 0.0000(10) -0.0111(11)
C21 0.0251(15) 0.0310(17) 0.045(2) -0.0070(16) -0.0154(14) -0.0053(12)
C26 0.0262(14) 0.0399(18) 0.0202(15) 0.0092(14) -0.0002(11) -0.0075(13)
C27 0.0312(15) 0.052(2) 0.0157(14) -0.0020(14) -0.0009(12) -0.0044(14)
C28 0.0335(16) 0.0361(18) 0.0292(17) -0.0020(15) -0.0026(13) -0.0117(14)
C15 0.0302(15) 0.048(2) 0.0161(14) 0.0026(14) -0.0006(12) -0.0081(14)
O3 0.0235(10) 0.0472(14) 0.0216(11) 0.0090(10) -0.0063(8) -0.0041(9)
O17 0.0250(10) 0.0385(13) 0.0181(10) 0.0072(9) -0.0003(8) -0.0064(9)

loop_
_atom_type_symbol
_atom_type_description
_atom_type_scat_dispersion_real
_atom_type_scat_dispersion_imag
_atom_type_scat_source
C C 0.0033 0.0016 'International Tables Vol C Tables 4.2.6.8 and 6.1.1.4'
N N 0.0061 0.0033 'International Tables Vol C Tables 4.2.6.8 and 6.1.1.4'
O O 0.0106 0.0060 'International Tables Vol C Tables 4.2.6.8 and 6.1.1.4'
Zr Zr -2.9673 0.5597 'International Tables Vol C Tables 4.2.6.8 and 6.1.1.4'
H H 0.0000 0.0000 'International Tables Vol C Tables 4.2.6.8 and 6.1.1.4'

loop_
_geom_angle_atom_site_label_1
_geom_angle_atom_site_label_2
_geom_angle_atom_site_label_3
_geom_angle
O5 Zr1 O1 93.56(8)
O5 Zr1 O9 141.23(7)
O1 Zr1 O9 80.12(8)
O5 Zr1 O13 89.23(8)
O1 Zr1 O13 149.82(7)
O9 Zr1 O13 79.02(8)
O5 Zr1 O14 81.60(8)
O1 Zr1 O14 140.34(7)
O9 Zr1 O14 126.52(8)
O13 Zr1 O14 69.79(7)
O5 Zr1 O10 147.66(7)
O1 Zr1 O10 92.03(8)
O9 Zr1 O10 71.10(7)
O13 Zr1 O10 101.52(8)
O14 Zr1 O10 73.96(8)
O5 Zr1 O6 71.20(7)
O1 Zr1 O6 77.42(7)
O9 Zr1 O6 70.09(7)
O13 Zr1 O6 75.09(7)
O14 Zr1 O6 135.42(7)
O10 Zr1 O6 140.96(8)
O5 Zr1 O2 77.22(8)
O1 Zr1 O2 70.82(7)
O9 Zr1 O2 133.68(7)
O13 Zr1 O2 138.70(7)
O14 Zr1 O2 69.72(7)
O10 Zr1 O2 74.65(8)
O6 Zr1 O2 133.11(7)
C2 O2 Zr1 120.37(16)
C3 O5 Zr1 122.24(18)
C6 O10 Zr1 119.87(17)
C7 O13 Zr1 122.38(17)
C8 O14 Zr1 122.52(17)
C5 O9 Zr1 121.86(17)
C4 O6 Zr1 119.61(18)
C1 O1 Zr1 123.13(17)
C23 N1 C24 108.7(3)
C23 N1 H1N 128(4)
C24 N1 H1N 123(4)
C30 N3 C32 108.6(2)
C30 N3 H3N 128(3)
C32 N3 H3N 123(3)
N8 C16 N7 110.1(3)
N8 C16 H16 127.2(19)
N7 C16 H16 122.6(19)
C16 N7 C18 108.4(3)
C16 N7 H7N 126(3)
C18 N7 H7N 126(3)
C23 N2 C25 109.1(3)
C23 N2 H2N 132(3)
C25 N2 H2N 119(3)
C9 N6 C10 108.5(3)
C9 N6 H6N 125(3)
C10 N6 H6N 126(3)
C30 N4 C31 108.3(3)
C30 N4 H4N 121(3)
C31 N4 H4N 130(3)
C32 C31 C36 121.5(3)
C32 C31 N4 106.6(2)
C36 C31 N4 131.9(3)
C9 N5 C11 108.4(2)
C9 N5 H5N 129(4)
C11 N5 H5N 121(4)
N3 C30 N4 110.1(3)
N3 C30 H30 123(2)
N4 C30 H30 127(2)
C17 C18 C19 122.4(3)
C17 C18 N7 105.8(2)
C19 C18 N7 131.7(3)
O15 C7 O13 126.8(3)
O15 C7 C8 120.6(3)
O13 C7 C8 112.7(2)
C16 N8 C17 108.3(3)
C16 N8 H8N 125(3)
C17 N8 H8N 126(3)
O12 C6 O10 126.9(3)
O12 C6 C5 119.2(3)
O10 C6 C5 113.8(2)
O8 C3 O5 126.5(3)
O8 C3 C4 120.7(3)
O5 C3 C4 112.8(2)
C36 C35 C34 122.1(3)
C36 C35 H35 118.9
C34 C35 H35 118.9
O16 C8 O14 125.3(3)
O16 C8 C7 122.4(2)
O14 C8 C7 112.2(2)
N6 C10 C15 131.9(3)
N6 C10 C11 106.5(2)
C15 C10 C11 121.6(3)
C35 C36 C31 116.4(3)
C35 C36 H36 121.8
C31 C36 H36 121.8
N5 C11 C10 106.2(2)
N5 C11 C12 131.8(3)
C10 C11 C12 122.0(3)
N6 C9 N5 110.5(3)
N6 C9 H9 125(2)
N5 C9 H9 124(2)
O3 C1 O1 127.7(3)
O3 C1 C2 120.5(2)
O1 C1 C2 111.8(2)
N8 C17 C18 107.4(3)
N8 C17 C22 131.1(3)
C18 C17 C22 121.4(3)
C29 C24 N1 131.6(3)
C29 C24 C25 122.2(3)
N1 C24 C25 106.2(3)
C26 C25 N2 133.4(3)
C26 C25 C24 120.6(3)
N2 C25 C24 106.0(3)
C33 C34 C35 121.4(3)
C33 C34 H34 119.3
C35 C34 H34 119.3
O4 C2 O2 125.8(3)
O4 C2 C1 120.5(2)
O2 C2 C1 113.7(2)
C28 C29 C24 117.3(3)
C28 C29 H29 121.3
C24 C29 H29 121.3
C21 C22 C17 115.9(3)
C21 C22 H22 122.0
C17 C22 H22 122.0
C34 C33 C32 116.2(3)
C34 C33 H33 121.9
C32 C33 H33 121.9
C20 C19 C18 116.1(3)
C20 C19 H19 122.0
C18 C19 H19 122.0
C19 C20 C21 121.3(3)
C19 C20 H20 119.3
C21 C20 H20 119.3
N2 C23 N1 110.0(3)
N2 C23 H23 132(3)
N1 C23 H23 118(3)
O11 C5 O9 126.4(2)
O11 C5 C6 120.6(2)
O9 C5 C6 113.0(2)
C13 C12 C11 116.0(3)
C13 C12 H12 122.0
C11 C12 H12 122.0
C12 C13 C14 122.1(3)
C12 C13 H13 118.9
C14 C13 H13 118.9
C15 C14 C13 121.7(3)
C15 C14 H14 119.1
C13 C14 H14 119.1
C31 C32 C33 122.4(3)
C31 C32 N3 106.4(3)
C33 C32 N3 131.2(3)
O7 C4 O6 126.1(3)
O7 C4 C3 120.4(3)
O6 C4 C3 113.6(2)
C22 C21 C20 122.8(3)
C22 C21 H21 118.6
C20 C21 H21 118.6
C27 C26 C25 117.2(3)
C27 C26 H26 121.4
C25 C26 H26 121.4
C26 C27 C28 122.3(3)
C26 C27 H27 118.8
C28 C27 H27 118.8
C29 C28 C27 120.4(3)
C29 C28 H28 119.8
C27 C28 H28 119.8
C14 C15 C10 116.6(3)
C14 C15 H15 121.7
C10 C15 H15 121.7
H17A O17 H17B 104(4)

loop_
_geom_bond_atom_site_label_1
_geom_bond_atom_site_label_2
_geom_bond_distance
Zr1 O5 2.154(2)
Zr1 O1 2.1656(19)
Zr1 O9 2.168(2)
Zr1 O13 2.2023(19)
Zr1 O14 2.2074(18)
Zr1 O10 2.226(2)
Zr1 O6 2.2291(18)
Zr1 O2 2.2297(18)
O12 C6 1.236(4)
O2 C2 1.271(3)
O8 C3 1.217(4)
O5 C3 1.290(3)
O15 C7 1.225(3)
O10 C6 1.273(4)
O13 C7 1.274(4)
O4 C2 1.231(3)
O14 C8 1.276(3)
O11 C5 1.221(4)
O9 C5 1.286(3)
O6 C4 1.276(4)
O16 C8 1.234(3)
O1 C1 1.292(3)
N1 C23 1.326(4)
N1 C24 1.386(4)
N1 H1N 0.89(2)
N3 C30 1.328(4)
N3 C32 1.394(3)
N3 H3N 0.96(5)
C16 N8 1.323(4)
C16 N7 1.327(4)
C16 H16 0.98(3)
N7 C18 1.393(4)
N7 H7N 0.85(4)
N2 C23 1.315(4)
N2 C25 1.388(5)
N2 H2N 0.92(5)
N6 C9 1.311(4)
N6 C10 1.387(4)
N6 H6N 0.89(4)
N4 C30 1.332(4)
N4 C31 1.394(4)
N4 H4N 0.92(5)
C31 C32 1.387(4)
C31 C36 1.388(4)
O7 C4 1.228(4)
N5 C9 1.328(4)
N5 C11 1.382(4)
N5 H5N 0.89(2)
C30 H30 0.91(4)
C18 C17 1.382(4)
C18 C19 1.393(4)
C7 C8 1.546(4)
N8 C17 1.379(4)
N8 H8N 0.93(5)
C6 C5 1.538(4)
C3 C4 1.542(4)
C35 C36 1.384(5)
C35 C34 1.397(5)
C35 H35 0.9300
C10 C15 1.388(4)
C10 C11 1.390(4)
C36 H36 0.9300
C11 C12 1.392(4)
C9 H9 0.98(4)
C1 O3 1.216(3)
C1 C2 1.556(4)
C17 C22 1.400(4)
C24 C29 1.386(5)
C24 C25 1.396(4)
C25 C26 1.384(5)
C34 C33 1.388(4)
C34 H34 0.9300
C29 C28 1.373(5)
C29 H29 0.9300
C22 C21 1.370(5)
C22 H22 0.9300
C33 C32 1.388(4)
C33 H33 0.9300
C19 C20 1.382(4)
C19 H19 0.9300
C20 C21 1.399(5)
C20 H20 0.9300
C23 H23 1.00(5)
C12 C13 1.381(5)
C12 H12 0.9300
C13 C14 1.397(5)
C13 H13 0.9300
C14 C15 1.377(5)
C14 H14 0.9300
C21 H21 0.9300
C26 C27 1.373(5)
C26 H26 0.9300
C27 C28 1.411(5)
C27 H27 0.9300
C28 H28 0.9300
C15 H15 0.9300
O17 H17A 0.892(19)
O17 H17B 0.94(4)
